data_1505009
loop_
_publ_author_name
'Soutullo, Morgan D.'
'Odom, Carl I.'
'Salter, E. Alan'
'Stenson, Alexandra C.'
'Sykora, Richard E.'
'Wierzbicki, Andrzej'
'Davis, James H.'

_publ_section_title
;
 Ultra-Easy Access to NH2-Functionalized TSILs, Their Potential as Highly
 Volume-Efficient Electrophile Scavengers, and Insights into the
 Electronics of Girard's Reagent T, A Venerable Chemical Work Horse
;
_journal_issue 4
_journal_name_full 'Journal of Combinatorial Chemistry'
_journal_page_first 571
_journal_paper_doi 10.1021/cc060151j
_journal_volume 9
_journal_year 2007
_chemical_formula_moiety 'C24 H20 B, C9 H20 N3 O'
_chemical_formula_sum 'C33 H40 B N3 O'
_chemical_formula_weight 505.49
_chemical_name_systematic
; 
 ? 
;
_space_group_IT_number 14
_symmetry_cell_setting monoclinic
_symmetry_space_group_name_Hall '-P 2ybc'
_symmetry_space_group_name_H-M 'P 1 21/c 1'
_atom_sites_solution_hydrogens geom
_atom_sites_solution_primary direct
_atom_sites_solution_secondary difmap
_audit_creation_method SHELXL-97
_cell_angle_alpha 90.00
_cell_angle_beta 91.48(2)
_cell_angle_gamma 90.00
_cell_formula_units_Z 4
_cell_length_a 16.630(2)
_cell_length_b 13.9808(15)
_cell_length_c 12.999(3)
_cell_measurement_reflns_used 25
_cell_measurement_temperature 290(2)
_cell_measurement_theta_max 11.52
_cell_measurement_theta_min 4.93
_cell_volume 3021.3(9)
_computing_cell_refinement 'CAD4/PC v1.2'
_computing_data_collection 'CAD4/PC v1.2'
_computing_data_reduction XCAD4PC
_computing_molecular_graphics 'SHELXP-97 (Sheldrick, 1997)'
_computing_publication_material 'SHELXCIF-97 (Sheldrick, 1997)'
_computing_structure_refinement 'SHELXL-97 (Sheldrick, 1997)'
_computing_structure_solution 'SHELXS-97 (Sheldrick, 1990)'
_diffrn_ambient_temperature 290(2)
_diffrn_measured_fraction_theta_full 0.999
_diffrn_measured_fraction_theta_max 0.999
_diffrn_measurement_device_type 'Nonius CAD4'
_diffrn_measurement_method 'Th/2Th Scans'
_diffrn_radiation_monochromator graphite
_diffrn_radiation_source 'fine-focus sealed tube'
_diffrn_radiation_type MoK\a
_diffrn_radiation_wavelength 0.71073
_diffrn_reflns_av_R_equivalents 0.0697
_diffrn_reflns_av_sigmaI/netI 0.2390
_diffrn_reflns_limit_h_max 16
_diffrn_reflns_limit_h_min -16
_diffrn_reflns_limit_k_max 0
_diffrn_reflns_limit_k_min -13
_diffrn_reflns_limit_l_max 12
_diffrn_reflns_limit_l_min 0
_diffrn_reflns_number 3329
_diffrn_reflns_theta_full 20.81
_diffrn_reflns_theta_max 20.81
_diffrn_reflns_theta_min 2.14
_diffrn_standards_interval_time 7200
_diffrn_standards_number 3
_exptl_absorpt_coefficient_mu 0.067
_exptl_absorpt_correction_T_max 0.9730
_exptl_absorpt_correction_T_min 0.8672
_exptl_absorpt_correction_type psi-scan
_exptl_absorpt_process_details 'North et al., 1968'
_exptl_crystal_colour colorless
_exptl_crystal_density_diffrn 1.111
_exptl_crystal_density_method 'not measured'
_exptl_crystal_description plate
_exptl_crystal_F_000 1088
_exptl_crystal_size_max 0.700
_exptl_crystal_size_mid 0.224
_exptl_crystal_size_min 0.034
_refine_diff_density_max 0.152
_refine_diff_density_min -0.176
_refine_diff_density_rms 0.039
_refine_ls_extinction_coef 0.0026(5)
_refine_ls_extinction_expression Fc^*^=kFc[1+0.001xFc^2^\l^3^/sin(2\q)]^-1/4^
_refine_ls_extinction_method SHELXL
_refine_ls_goodness_of_fit_ref 0.920
_refine_ls_hydrogen_treatment constr
_refine_ls_matrix_type full
_refine_ls_number_parameters 344
_refine_ls_number_reflns 3148
_refine_ls_number_restraints 0
_refine_ls_restrained_S_all 0.920
_refine_ls_R_factor_all 0.2422
_refine_ls_R_factor_gt 0.0511
_refine_ls_shift/su_max 0.000
_refine_ls_shift/su_mean 0.000
_refine_ls_structure_factor_coef Fsqd
_refine_ls_weighting_details 'calc w=1/[\s^2^(Fo^2^)+(0.0399P)^2^+0.0000P] where P=(Fo^2^+2Fc^2^)/3'
_refine_ls_weighting_scheme calc
_refine_ls_wR_factor_gt 0.1019
_refine_ls_wR_factor_ref 0.1480
_reflns_number_gt 1113
_reflns_number_total 3148
_reflns_threshold_expression >2sigma(I)
_cod_data_source_file cc060151jsi20070424_044351.cif
_cod_data_source_block Girard3
_cod_original_cell_volume 3021.1(9)
_cod_original_sg_symbol_H-M P2(1)/c
_cod_database_code 1505009

loop_
_symmetry_equiv_pos_as_xyz
'x, y, z'
'-x, y+1/2, -z+1/2'
'-x, -y, -z'
'x, -y-1/2, z-1/2'

loop_
_atom_site_label
_atom_site_type_symbol
_atom_site_fract_x
_atom_site_fract_y
_atom_site_fract_z
_atom_site_U_iso_or_equiv
_atom_site_adp_type
_atom_site_occupancy
_atom_site_symmetry_multiplicity
_atom_site_calc_flag
_atom_site_refinement_flags
N1 N 0.8627(3) -0.0166(3) 0.1329(4) 0.0484(15) Uani 1 1 d .
N2 N 0.7797(4) 0.2275(4) 0.0968(4) 0.0558(17) Uani 1 1 d .
H2D H 0.7948 0.2858 0.0883 0.067 Uiso 1 1 calc R
N3 N 0.7008(4) 0.2083(4) 0.1205(4) 0.0512(16) Uani 1 1 d .
O1 O 0.8991(3) 0.1680(3) 0.0524(4) 0.0709(16) Uani 1 1 d .
B1 B 0.7602(4) 0.6034(5) 0.1292(6) 0.044(2) Uani 1 1 d .
C1 C 0.9353(4) 0.0089(4) 0.1968(5) 0.076(2) Uani 1 1 d .
H1A H 0.9633 0.0606 0.1647 0.114 Uiso 1 1 calc R
H1B H 0.9703 -0.0456 0.2026 0.114 Uiso 1 1 calc R
H1C H 0.9193 0.0282 0.2641 0.114 Uiso 1 1 calc R
C2 C 0.8860(4) -0.0478(5) 0.0284(5) 0.084(3) Uani 1 1 d .
H2A H 0.9125 0.0039 -0.0056 0.126 Uiso 1 1 calc R
H2B H 0.8387 -0.0658 -0.0109 0.126 Uiso 1 1 calc R
H2C H 0.9218 -0.1015 0.0341 0.126 Uiso 1 1 calc R
C3 C 0.8216(4) -0.0994(4) 0.1860(5) 0.075(2) Uani 1 1 d .
H3A H 0.8069 -0.0802 0.2539 0.112 Uiso 1 1 calc R
H3B H 0.8578 -0.1528 0.1907 0.112 Uiso 1 1 calc R
H3C H 0.7742 -0.1175 0.1470 0.112 Uiso 1 1 calc R
C4 C 0.8015(4) 0.0619(4) 0.1251(5) 0.0501(19) Uani 1 1 d .
H4A H 0.7791 0.0717 0.1925 0.060 Uiso 1 1 calc R
H4B H 0.7580 0.0412 0.0792 0.060 Uiso 1 1 calc R
C5 C 0.8329(5) 0.1567(5) 0.0868(5) 0.0474(19) Uani 1 1 d .
C6 C 0.6526(5) 0.2797(5) 0.1190(5) 0.059(2) Uani 1 1 d .
H6A H 0.6727 0.3404 0.1054 0.070 Uiso 1 1 calc R
C7 C 0.5665(4) 0.2683(5) 0.1380(6) 0.075(2) Uani 1 1 d .
H7A H 0.5562 0.3000 0.2035 0.090 Uiso 1 1 calc R
C8 C 0.5172(4) 0.3198(6) 0.0566(7) 0.135(4) Uani 1 1 d .
H8A H 0.5339 0.3855 0.0535 0.203 Uiso 1 1 calc R
H8B H 0.4613 0.3169 0.0733 0.203 Uiso 1 1 calc R
H8C H 0.5249 0.2900 -0.0090 0.203 Uiso 1 1 calc R
C9 C 0.5410(4) 0.1661(5) 0.1493(6) 0.104(3) Uani 1 1 d .
H9A H 0.5718 0.1368 0.2043 0.156 Uiso 1 1 calc R
H9B H 0.5501 0.1324 0.0863 0.156 Uiso 1 1 calc R
H9C H 0.4849 0.1636 0.1645 0.156 Uiso 1 1 calc R
C10 C 0.7601(5) 0.5321(5) 0.0307(6) 0.055(2) Uani 1 1 d .
C11 C 0.6908(6) 0.5182(5) -0.0280(6) 0.070(2) Uani 1 1 d .
H11A H 0.6480 0.5595 -0.0173 0.084 Uiso 1 1 calc R
C12 C 0.6801(6) 0.4464(6) -0.1028(6) 0.099(3) Uani 1 1 d .
H12A H 0.6315 0.4389 -0.1389 0.118 Uiso 1 1 calc R
C13 C 0.7451(9) 0.3875(7) -0.1201(8) 0.120(5) Uani 1 1 d .
H13A H 0.7396 0.3385 -0.1681 0.143 Uiso 1 1 calc R
C14 C 0.8172(7) 0.3991(7) -0.0685(8) 0.106(4) Uani 1 1 d .
H14A H 0.8610 0.3603 -0.0823 0.127 Uiso 1 1 calc R
C15 C 0.8228(5) 0.4722(6) 0.0065(6) 0.085(3) Uani 1 1 d .
H15A H 0.8718 0.4804 0.0416 0.102 Uiso 1 1 calc R
C16 C 0.7066(4) 0.7001(4) 0.1092(5) 0.0398(17) Uani 1 1 d .
C17 C 0.6629(4) 0.7462(5) 0.1843(5) 0.054(2) Uani 1 1 d .
H17A H 0.6612 0.7184 0.2492 0.065 Uiso 1 1 calc R
C18 C 0.6225(4) 0.8298(6) 0.1683(7) 0.068(2) Uani 1 1 d .
H18A H 0.5942 0.8574 0.2216 0.082 Uiso 1 1 calc R
C19 C 0.6234(4) 0.8733(5) 0.0745(8) 0.067(2) Uani 1 1 d .
H19A H 0.5953 0.9300 0.0629 0.080 Uiso 1 1 calc R
C20 C 0.6661(4) 0.8324(5) -0.0023(6) 0.067(2) Uani 1 1 d .
H20A H 0.6683 0.8622 -0.0662 0.081 Uiso 1 1 calc R
C21 C 0.7064(4) 0.7464(5) 0.0148(5) 0.052(2) Uani 1 1 d .
H21A H 0.7341 0.7189 -0.0390 0.063 Uiso 1 1 calc R
C22 C 0.8486(4) 0.6459(5) 0.1625(7) 0.053(2) Uani 1 1 d .
C23 C 0.8691(4) 0.6698(5) 0.2637(7) 0.058(2) Uani 1 1 d .
H23A H 0.8334 0.6547 0.3151 0.069 Uiso 1 1 calc R
C24 C 0.9403(5) 0.7149(5) 0.2911(7) 0.081(3) Uani 1 1 d .
H24A H 0.9510 0.7300 0.3598 0.097 Uiso 1 1 calc R
C25 C 0.9956(6) 0.7379(6) 0.2187(10) 0.103(4) Uani 1 1 d .
H25A H 1.0438 0.7677 0.2376 0.124 Uiso 1 1 calc R
C26 C 0.9782(6) 0.7158(6) 0.1173(9) 0.095(3) Uani 1 1 d .
H26A H 1.0146 0.7311 0.0668 0.114 Uiso 1 1 calc R
C27 C 0.9057(5) 0.6704(5) 0.0903(6) 0.070(2) Uani 1 1 d .
H27A H 0.8952 0.6561 0.0214 0.084 Uiso 1 1 calc R
C28 C 0.7258(5) 0.5328(4) 0.2196(5) 0.0463(18) Uani 1 1 d .
C29 C 0.6453(5) 0.5252(5) 0.2428(5) 0.060(2) Uani 1 1 d .
H29A H 0.6082 0.5654 0.2100 0.072 Uiso 1 1 calc R
C30 C 0.6185(5) 0.4586(6) 0.3144(6) 0.082(3) Uani 1 1 d .
H30A H 0.5643 0.4561 0.3301 0.098 Uiso 1 1 calc R
C31 C 0.6724(7) 0.3966(6) 0.3619(6) 0.092(3) Uani 1 1 d .
H31A H 0.6545 0.3524 0.4096 0.110 Uiso 1 1 calc R
C32 C 0.7514(6) 0.4002(5) 0.3389(6) 0.083(3) Uani 1 1 d .
H32A H 0.7879 0.3576 0.3692 0.100 Uiso 1 1 calc R
C33 C 0.7769(4) 0.4684(5) 0.2694(5) 0.061(2) Uani 1 1 d .
H33A H 0.8314 0.4712 0.2555 0.073 Uiso 1 1 calc R

loop_
_atom_site_aniso_label
_atom_site_aniso_U_11
_atom_site_aniso_U_22
_atom_site_aniso_U_33
_atom_site_aniso_U_23
_atom_site_aniso_U_13
_atom_site_aniso_U_12
N1 0.048(4) 0.039(3) 0.058(4) 0.001(3) -0.006(4) 0.003(3)
N2 0.062(4) 0.034(4) 0.071(5) 0.009(3) -0.003(4) 0.001(3)
N3 0.053(4) 0.050(4) 0.050(4) 0.002(3) -0.003(3) 0.008(4)
O1 0.050(3) 0.065(3) 0.098(4) 0.019(3) 0.010(3) -0.011(3)
B1 0.057(6) 0.035(5) 0.041(6) 0.003(5) 0.012(5) 0.004(4)
C1 0.079(5) 0.056(5) 0.090(6) -0.003(4) -0.034(5) 0.001(4)
C2 0.101(6) 0.076(6) 0.077(7) -0.023(5) 0.020(5) 0.018(5)
C3 0.079(5) 0.040(5) 0.107(7) 0.008(5) 0.007(5) -0.006(4)
C4 0.051(4) 0.038(4) 0.061(5) -0.004(4) 0.005(4) 0.004(4)
C5 0.061(6) 0.039(5) 0.043(5) 0.003(4) -0.002(4) -0.004(5)
C6 0.064(6) 0.048(5) 0.063(6) 0.000(4) -0.014(4) 0.003(4)
C7 0.054(6) 0.074(6) 0.097(7) -0.024(5) 0.000(5) 0.001(5)
C8 0.089(7) 0.100(7) 0.215(11) 0.065(8) -0.036(7) 0.019(6)
C9 0.077(6) 0.097(7) 0.137(8) 0.030(6) 0.008(5) -0.007(5)
C10 0.069(5) 0.047(5) 0.049(6) 0.012(5) 0.019(5) 0.012(5)
C11 0.128(8) 0.035(5) 0.047(6) 0.006(4) 0.001(5) 0.006(5)
C12 0.179(11) 0.061(6) 0.054(7) 0.003(5) -0.030(6) -0.031(7)
C13 0.241(16) 0.056(7) 0.064(9) 0.007(6) 0.056(10) 0.035(10)
C14 0.178(12) 0.060(7) 0.082(10) 0.025(7) 0.058(8) 0.028(8)
C15 0.136(8) 0.053(5) 0.068(7) 0.017(5) 0.038(6) 0.025(6)
C16 0.056(5) 0.033(4) 0.031(5) -0.002(4) 0.008(4) -0.005(3)
C17 0.073(5) 0.029(4) 0.061(6) -0.002(4) 0.004(5) 0.006(4)
C18 0.075(6) 0.062(6) 0.068(7) -0.001(5) 0.027(5) 0.007(5)
C19 0.057(5) 0.044(5) 0.099(8) -0.009(6) -0.004(6) 0.019(4)
C20 0.080(6) 0.054(6) 0.067(7) 0.018(5) -0.007(5) -0.008(5)
C21 0.071(5) 0.035(5) 0.050(6) -0.001(4) 0.001(4) 0.004(4)
C22 0.051(6) 0.047(5) 0.061(6) 0.015(4) 0.003(5) 0.014(4)
C23 0.053(5) 0.036(4) 0.082(7) 0.015(4) -0.015(5) -0.002(4)
C24 0.076(7) 0.052(6) 0.112(8) 0.020(5) -0.026(6) 0.001(5)
C25 0.068(7) 0.063(6) 0.178(13) 0.053(8) -0.029(9) 0.005(5)
C26 0.055(7) 0.080(7) 0.150(11) 0.058(8) 0.005(7) 0.016(5)
C27 0.060(6) 0.067(6) 0.083(7) 0.017(5) 0.018(6) 0.018(5)
C28 0.073(5) 0.028(4) 0.038(5) -0.003(4) -0.004(4) 0.004(4)
C29 0.080(6) 0.043(5) 0.058(6) -0.005(4) 0.018(5) -0.003(5)
C30 0.120(8) 0.055(6) 0.072(7) -0.013(6) 0.043(6) -0.039(6)
C31 0.178(11) 0.056(6) 0.042(6) 0.000(5) 0.024(7) -0.037(7)
C32 0.133(9) 0.049(6) 0.066(7) 0.008(5) -0.015(6) -0.016(6)
C33 0.096(6) 0.041(5) 0.046(5) 0.003(4) -0.008(5) -0.026(5)

loop_
_atom_type_symbol
_atom_type_description
_atom_type_scat_dispersion_real
_atom_type_scat_dispersion_imag
_atom_type_scat_source
C C 0.0033 0.0016 'International Tables Vol C Tables 4.2.6.8 and 6.1.1.4'
H H 0.0000 0.0000 'International Tables Vol C Tables 4.2.6.8 and 6.1.1.4'
B B 0.0013 0.0007 'International Tables Vol C Tables 4.2.6.8 and 6.1.1.4'
N N 0.0061 0.0033 'International Tables Vol C Tables 4.2.6.8 and 6.1.1.4'
O O 0.0106 0.0060 'International Tables Vol C Tables 4.2.6.8 and 6.1.1.4'

loop_
_geom_angle_atom_site_label_1
_geom_angle_atom_site_label_2
_geom_angle_atom_site_label_3
_geom_angle
C2 N1 C1 110.6(5)
C2 N1 C4 110.2(5)
C1 N1 C4 113.7(5)
C2 N1 C3 108.8(5)
C1 N1 C3 107.3(5)
C4 N1 C3 106.0(4)
C5 N2 N3 120.8(5)
C6 N3 N2 116.3(6)
C10 B1 C22 114.6(6)
C10 B1 C16 113.1(6)
C22 B1 C16 103.0(5)
C10 B1 C28 101.6(5)
C22 B1 C28 110.9(6)
C16 B1 C28 114.2(6)
N1 C4 C5 115.0(5)
O1 C5 N2 123.4(6)
O1 C5 C4 124.2(7)
N2 C5 C4 112.4(6)
N3 C6 C7 121.7(7)
C6 C7 C9 113.6(6)
C6 C7 C8 110.2(7)
C9 C7 C8 112.0(7)
C11 C10 C15 114.5(8)
C11 C10 B1 120.5(7)
C15 C10 B1 124.5(8)
C10 C11 C12 124.9(8)
C13 C12 C11 116.9(9)
C14 C13 C12 121.9(12)
C13 C14 C15 117.8(11)
C10 C15 C14 123.9(9)
C21 C16 C17 114.5(6)
C21 C16 B1 121.0(6)
C17 C16 B1 124.3(6)
C18 C17 C16 123.8(7)
C17 C18 C19 120.2(7)
C18 C19 C20 119.0(7)
C19 C20 C21 120.2(7)
C16 C21 C20 122.3(7)
C23 C22 C27 114.9(8)
C23 C22 B1 122.4(7)
C27 C22 B1 122.3(8)
C24 C23 C22 122.8(8)
C25 C24 C23 121.1(9)
C24 C25 C26 118.5(11)
C25 C26 C27 120.1(10)
C22 C27 C26 122.7(8)
C29 C28 C33 115.7(6)
C29 C28 B1 123.9(7)
C33 C28 B1 120.1(7)
C28 C29 C30 121.6(7)
C31 C30 C29 120.1(8)
C32 C31 C30 120.0(9)
C31 C32 C33 118.8(9)
C28 C33 C32 123.8(7)

loop_
_geom_bond_atom_site_label_1
_geom_bond_atom_site_label_2
_geom_bond_distance
N1 C2 1.488(7)
N1 C1 1.491(6)
N1 C4 1.499(6)
N1 C3 1.519(7)
N2 C5 1.336(7)
N2 N3 1.382(6)
N3 C6 1.280(7)
O1 C5 1.209(6)
B1 C10 1.622(9)
B1 C22 1.632(9)
B1 C16 1.637(9)
B1 C28 1.649(9)
C4 C5 1.513(8)
C6 C7 1.468(8)
C7 C9 1.498(8)
C7 C8 1.506(8)
C10 C11 1.378(8)
C10 C15 1.382(8)
C11 C12 1.406(9)
C12 C13 1.381(11)
C13 C14 1.368(12)
C14 C15 1.413(11)
C16 C21 1.387(7)
C16 C17 1.391(7)
C17 C18 1.361(8)
C18 C19 1.364(9)
C19 C20 1.365(8)
C20 C21 1.392(8)
C22 C23 1.392(8)
C22 C27 1.395(8)
C23 C24 1.381(8)
C24 C25 1.370(10)
C25 C26 1.376(11)
C26 C27 1.399(10)
C28 C29 1.384(8)
C28 C33 1.387(8)
C29 C30 1.398(8)
C30 C31 1.381(10)
C31 C32 1.356(10)
C32 C33 1.388(9)

loop_
_cod_related_entry_id
_cod_related_entry_code
_cod_related_entry_database
1 30651541 ChemSpider
